data_9017065
loop_
_publ_author_name
'Ishizawa, N.'
'Tateishi, K.'
'Oishi, S.'
'Kishimoto, S.'

_publ_section_title
;
 Bond-length fluctuation in the orthorhombic 3x3x1 superstructure of LiMn2O4
 Note: T = 230 K
;
_journal_name_full 'American Mineralogist'
_journal_page_first 1528
_journal_page_last 1536
_journal_volume 99
_journal_year 2014
_chemical_compound_source Synthetic
_chemical_formula_sum 'Li9 Mn18 O36'
_space_group_IT_number 70
_space_group_name_Hall '-F 2uv 2vw'
_space_group_name_H-M_alt 'F d d d :2'
_symmetry_space_group_name_H-M 'F d d d :2'
_cell_angle_alpha 90
_cell_angle_beta 90
_cell_angle_gamma 90
_cell_length_a 24.764
_cell_length_b 24.862
_cell_length_c 8.1995
_cell_formula_units_Z 8
_cell_volume 5048.289
_database_code_amcsd 0020311
_diffrn_ambient_temperature 230
_exptl_crystal_density_diffrn 4.282
_cod_data_source_file inputs/fixed/downloads/05/05786.cif
_cod_data_source_block 05786
_cod_original_sg_symbol_H-M 'F d d d'
_cod_original_formula_sum 'Mn18 Li9 O36'
_cod_database_code 9017065
_amcsd_formula_title LiMn2O4

loop_
_space_group_symop_operation_xyz
x,y,z
x,1/2+y,1/2+z
1/2+x,y,1/2+z
1/2+x,1/2+y,z
3/4+x,-y,3/4+z
3/4+x,1/2-y,1/4+z
1/4+x,-y,1/4+z
1/4+x,1/2-y,3/4+z
3/4-x,y,3/4-z
3/4-x,1/2+y,1/4-z
1/4-x,y,1/4-z
1/4-x,1/2+y,3/4-z
-x,3/4+y,3/4+z
-x,1/4+y,1/4+z
1/2-x,3/4+y,1/4+z
1/2-x,1/4+y,3/4+z
x,3/4-y,3/4-z
x,1/4-y,1/4-z
1/2+x,3/4-y,1/4-z
1/2+x,1/4-y,3/4-z
3/4+x,3/4+y,-z
3/4+x,1/4+y,1/2-z
1/4+x,3/4+y,1/2-z
1/4+x,1/4+y,-z
3/4-x,3/4-y,z
3/4-x,1/4-y,1/2+z
1/4-x,3/4-y,1/2+z
1/4-x,1/4-y,z
-x,-y,-z
-x,1/2-y,1/2-z
1/2-x,-y,1/2-z
1/2-x,1/2-y,-z

loop_
_atom_site_aniso_label
_atom_site_aniso_U_11
_atom_site_aniso_U_22
_atom_site_aniso_U_33
_atom_site_aniso_U_12
_atom_site_aniso_U_13
_atom_site_aniso_U_23
Mn1 0.00473 0.00448 0.00553 -0.00027 -0.00111 -0.00038
Mn2 0.00647 0.00338 0.00374 -0.00068 -0.00047 -0.00019
Mn3 0.00428 0.00483 0.00394 0.00071 0.00030 -0.00057
Mn4 0.00407 0.00378 0.00377 0.00042 0.00046 -0.00054
Mn5 0.00361 0.00406 0.00419 0.00028 -0.00036 0.00013
O1 0.00560 0.00470 0.00500 -0.00010 -0.00030 0.00070
O2 0.00690 0.00590 0.00540 -0.00080 0.00100 -0.00040
O3 0.00570 0.00610 0.00540 -0.00070 -0.00110 -0.00180
O5 0.00510 0.00400 0.00610 0.00030 -0.00010 0.00010
O6 0.00500 0.00480 0.00400 -0.00100 -0.00050 0.00040
O7 0.00590 0.00420 0.00480 0.00070 -0.00040 0.00010
O8 0.00340 0.00680 0.00580 -0.00120 0.00090 0.00110

loop_
_atom_site_label
_atom_site_fract_x
_atom_site_fract_y
_atom_site_fract_z
_atom_site_occupancy
_atom_site_U_iso_or_equiv
Mn1 0.25000 0.25000 0.50000 1.00000 0.00492
Mn2 0.08080 0.08552 0.50091 1.00000 0.00453
Mn3 0.08415 0.33013 0.24966 1.00000 0.00435
Mn4 0.25341 0.16798 0.24512 1.00000 0.00387
Mn5 0.16674 0.24385 0.24376 1.00000 0.00395
Li1 0.12500 0.12500 0.12500 1.00000 0.01070
Li2 0.37500 0.21309 0.37500 1.00000 0.00120
Li3 0.20520 0.37500 0.37500 1.00000 0.00500
Li4 0.29002 0.29430 0.12270 1.00000 0.01020
O1 0.17436 0.16781 0.26212 1.00000 0.00510
O2 0.07878 0.00765 0.47870 1.00000 0.00610
O3 0.07897 0.33141 0.48165 1.00000 0.00570
O4a 0.25580 0.17353 0.47410 0.62000 0.00480
O4b 0.24820 0.17200 0.48120 0.38000 0.00480
O5 0.00657 0.00694 0.23681 1.00000 0.00510
O6 0.25635 0.09033 0.23907 1.00000 0.00460
O7 0.16285 0.32245 0.23581 1.00000 0.00500
O8 0.09053 0.24332 0.23415 1.00000 0.00530
O9a 0.07970 0.16069 0.51940 0.62000 0.00630
O9b 0.09050 0.16210 0.51230 0.38000 0.00630

loop_
_cod_related_entry_id
_cod_related_entry_database
_cod_related_entry_code
1 AMCSD 0020311
